data_4081394
loop_
_publ_author_name
'Arrowsmith, Merle'
'Crimmin, Mark R.'
'Hill, Michael S.'
'Lomas, Sarah L.'
'MacDougall, Dugald J.'
'Mahon, Mary F.'

_publ_section_title
;
 Catalytic and Stoichiometric Cumulene Formation within Dimeric Group 2
 Acetylides
;
_journal_issue 17
_journal_name_full Organometallics
_journal_page_first 4961
_journal_paper_doi 10.1021/om400678d
_journal_volume 32
_journal_year 2013
_chemical_formula_sum 'C72 H97 Mg2 N4 O2'
_chemical_formula_weight 1099.16
_chemical_name_systematic
; 
 ? 
;
_space_group_IT_number 12
_symmetry_cell_setting monoclinic
_symmetry_space_group_name_Hall '-C 2y'
_symmetry_space_group_name_H-M 'C 1 2/m 1'
_atom_sites_solution_hydrogens geom
_atom_sites_solution_primary direct
_atom_sites_solution_secondary difmap
_audit_creation_method SHELXL-97
_cell_angle_alpha 90.00
_cell_angle_beta 124.421(3)
_cell_angle_gamma 90.00
_cell_formula_units_Z 2
_cell_length_a 17.6079(6)
_cell_length_b 20.0029(8)
_cell_length_c 11.5326(4)
_cell_measurement_reflns_used 20011
_cell_measurement_temperature 150(2)
_cell_measurement_theta_max 27.485
_cell_measurement_theta_min 2.910
_cell_volume 3350.7(2)
_computing_cell_refinement 'HKL Scalepack (Otwinowski & Minor 1997)'
_computing_data_collection 'Collect (Bruker AXS BV, 1997-2004)'
_computing_data_reduction 'Denzo & Scalepack (Otwinowski & Minor, 1997)'
_computing_molecular_graphics 'ORTEX (P.McArdle, 1995)'
_computing_publication_material 'SHELXL-97/2 (Sheldrick,1997)'
_computing_structure_refinement 'SHELXL-97 (Sheldrick, 1997)'
_computing_structure_solution 'SHELXS-97 (Sheldrick, 1990)'
_diffrn_ambient_temperature 150(2)
_diffrn_measured_fraction_theta_full 0.993
_diffrn_measured_fraction_theta_max 0.993
_diffrn_measurement_device_type '95mm CCD camera on \k-goniostat'
_diffrn_measurement_method CCD
_diffrn_radiation_monochromator graphite
_diffrn_radiation_source 'fine-focus sealed tube'
_diffrn_radiation_type MoK\a
_diffrn_radiation_wavelength 0.71073
_diffrn_reflns_av_R_equivalents 0.0818
_diffrn_reflns_av_sigmaI/netI 0.0834
_diffrn_reflns_limit_h_max 22
_diffrn_reflns_limit_h_min -22
_diffrn_reflns_limit_k_max 25
_diffrn_reflns_limit_k_min -24
_diffrn_reflns_limit_l_max 14
_diffrn_reflns_limit_l_min -14
_diffrn_reflns_number 18024
_diffrn_reflns_theta_full 27.37
_diffrn_reflns_theta_max 27.37
_diffrn_reflns_theta_min 3.55
_exptl_absorpt_coefficient_mu 0.081
_exptl_absorpt_correction_T_max 1.000
_exptl_absorpt_correction_T_min 0.909
_exptl_absorpt_correction_type multi-scan
_exptl_absorpt_process_details
;
multi-scan from symmetry-related measurements 
 Sortav (Blessing 1995)
;
_exptl_crystal_colour colourless
_exptl_crystal_density_diffrn 1.089
_exptl_crystal_density_method 'not measured'
_exptl_crystal_description block
_exptl_crystal_F_000 1194
_exptl_crystal_size_max 0.30
_exptl_crystal_size_mid 0.30
_exptl_crystal_size_min 0.20
_refine_diff_density_max 0.292
_refine_diff_density_min -0.346
_refine_diff_density_rms 0.083
_refine_ls_extinction_method none
_refine_ls_goodness_of_fit_ref 1.038
_refine_ls_hydrogen_treatment constr
_refine_ls_matrix_type full
_refine_ls_number_parameters 206
_refine_ls_number_reflns 3881
_refine_ls_number_restraints 0
_refine_ls_restrained_S_all 1.038
_refine_ls_R_factor_all 0.1324
_refine_ls_R_factor_gt 0.0681
_refine_ls_shift/su_max 0.000
_refine_ls_shift/su_mean 0.000
_refine_ls_structure_factor_coef Fsqd
_refine_ls_weighting_details 'calc w=1/[\s^2^(Fo^2^)+(0.0887P)^2^+1.7366P] where P=(Fo^2^+2Fc^2^)/3'
_refine_ls_weighting_scheme calc
_refine_ls_wR_factor_gt 0.1659
_refine_ls_wR_factor_ref 0.1911
_reflns_number_gt 2226
_reflns_number_total 3881
_reflns_threshold_expression >2sigma(I)
_cod_data_source_file om400678d_si_002.cif
_cod_data_source_block h08msh15-Cpd-6
_cod_original_sg_symbol_H-M C2/m
_cod_database_code 4081394

loop_
_symmetry_equiv_pos_as_xyz
'x, y, z'
'-x, y, -z'
'x+1/2, y+1/2, z'
'-x+1/2, y+1/2, -z'
'-x, -y, -z'
'x, -y, z'
'-x+1/2, -y+1/2, -z'
'x+1/2, -y+1/2, z'

loop_
_atom_site_label
_atom_site_type_symbol
_atom_site_fract_x
_atom_site_fract_y
_atom_site_fract_z
_atom_site_U_iso_or_equiv
_atom_site_adp_type
_atom_site_occupancy
_atom_site_symmetry_multiplicity
_atom_site_calc_flag
_atom_site_refinement_flags
_atom_site_disorder_assembly
_atom_site_disorder_group
Mg1 Mg 0.40293(7) 0.5000 0.34575(9) 0.0356(3) Uani 1 2 d S . .
O1 O 0.5497(4) 0.5516(2) 0.1410(4) 0.0746(12) Uani 0.50 1 d P A -1
N1 N 0.32279(12) 0.42510(9) 0.20703(16) 0.0386(5) Uani 1 1 d . . .
C1 C 0.2184(2) 0.37960(13) -0.0327(2) 0.0674(9) Uani 1 1 d . . .
H1A H 0.1827 0.3549 -0.0056 0.101 Uiso 1 1 calc R . .
H1B H 0.2630 0.3495 -0.0307 0.101 Uiso 1 1 calc R . .
H1C H 0.1768 0.3975 -0.1279 0.101 Uiso 1 1 calc R . .
C2 C 0.26888(17) 0.43655(12) 0.0692(2) 0.0465(6) Uani 1 1 d . . .
C3 C 0.2511(2) 0.5000 0.0078(3) 0.0498(9) Uani 1 2 d S . .
H3 H 0.2226 0.5000 -0.0909 0.060 Uiso 1 2 calc SR . .
C6 C 0.32329(16) 0.35780(11) 0.2522(2) 0.0421(6) Uani 1 1 d . . .
C7 C 0.26399(17) 0.34261(12) 0.2933(2) 0.0490(6) Uani 1 1 d . . .
C8 C 0.2612(2) 0.27637(14) 0.3309(3) 0.0612(8) Uani 1 1 d . . .
H8 H 0.2202 0.2647 0.3564 0.073 Uiso 1 1 calc R . .
C9 C 0.3169(2) 0.22818(14) 0.3312(3) 0.0640(8) Uani 1 1 d . . .
H9 H 0.3140 0.1835 0.3562 0.077 Uiso 1 1 calc R . .
C10 C 0.3764(2) 0.24440(12) 0.2957(3) 0.0555(7) Uani 1 1 d . . .
H10 H 0.4158 0.2108 0.2992 0.067 Uiso 1 1 calc R . .
C11 C 0.38098(17) 0.30906(11) 0.2542(2) 0.0456(6) Uani 1 1 d . . .
C12 C 0.2025(2) 0.39532(15) 0.2942(3) 0.0633(8) Uani 1 1 d . . .
H12 H 0.2289 0.4397 0.2948 0.076 Uiso 1 1 calc R . .
C13 C 0.2018(3) 0.3929(3) 0.4239(4) 0.1215(16) Uani 1 1 d . . .
H13A H 0.2650 0.3883 0.5070 0.182 Uiso 1 1 calc R . .
H13B H 0.1651 0.3547 0.4181 0.182 Uiso 1 1 calc R . .
H13C H 0.1749 0.4343 0.4310 0.182 Uiso 1 1 calc R . .
C14 C 0.1065(3) 0.3936(3) 0.1652(5) 0.147(2) Uani 1 1 d . . .
H14A H 0.0701 0.4290 0.1705 0.221 Uiso 1 1 calc R . .
H14B H 0.0787 0.3501 0.1582 0.221 Uiso 1 1 calc R . .
H14C H 0.1076 0.4007 0.0821 0.221 Uiso 1 1 calc R . .
C15 C 0.44647(19) 0.32332(13) 0.2126(3) 0.0535(7) Uani 1 1 d . . .
H15 H 0.4354 0.3703 0.1768 0.064 Uiso 1 1 calc R . .
C16 C 0.5456(2) 0.31837(15) 0.3367(3) 0.0711(8) Uani 1 1 d . . .
H16A H 0.5591 0.2723 0.3715 0.107 Uiso 1 1 calc R . .
H16B H 0.5559 0.3483 0.4115 0.107 Uiso 1 1 calc R . .
H16C H 0.5861 0.3313 0.3075 0.107 Uiso 1 1 calc R . .
C17 C 0.4300(3) 0.27659(17) 0.0933(3) 0.0826(10) Uani 1 1 d . . .
H17A H 0.3645 0.2772 0.0161 0.124 Uiso 1 1 calc R . .
H17B H 0.4483 0.2309 0.1295 0.124 Uiso 1 1 calc R . .
H17C H 0.4666 0.2921 0.0589 0.124 Uiso 1 1 calc R . .
C30 C 0.5609(2) 0.5000 0.4422(3) 0.0395(7) Uani 1 2 d S . .
C31 C 0.5359(2) 0.5000 0.3190(3) 0.0436(8) Uani 1 2 d S A .
C32 C 0.5101(3) 0.5000 0.1723(3) 0.0544(10) Uani 1 2 d S . .
H32A H 0.5284 0.4566 0.1538 0.065 Uiso 0.50 1 calc PR A .
H32B H 0.4422 0.5035 0.1078 0.065 Uiso 0.50 1 calc PR . .
C33 C 0.6433(5) 0.5432(5) 0.2049(7) 0.113(3) Uani 0.50 1 d P A -1
H33A H 0.6674 0.5808 0.1803 0.169 Uiso 0.50 1 calc PR A -1
H33B H 0.6543 0.5013 0.1725 0.169 Uiso 1 2 calc SR A -1
H33C H 0.6745 0.5416 0.3071 0.169 Uiso 0.50 1 calc PR A -1
C41 C 0.5000 0.0699(4) 0.5000 0.054(2) Uiso 0.50 2 d SP . 1
H41 H 0.5000 0.1174 0.5000 0.065 Uiso 0.50 2 calc SPR . 1
C42 C 0.4849(8) 0.0366(7) 0.3818(14) 0.055(3) Uiso 0.25 1 d P . 1
H42 H 0.4749 0.0610 0.3036 0.065 Uiso 0.25 1 calc PR . 1
C43 C 0.4944(5) 0.0579(4) 0.4351(8) 0.076(2) Uiso 0.50 1 d P . 2
H43 H 0.4905 0.0992 0.3915 0.091 Uiso 0.50 1 calc PR . 2
C44 C 0.4889(7) 0.0000 0.3704(10) 0.074(3) Uiso 0.50 2 d SP . 2
H44 H 0.4815 0.0000 0.2822 0.088 Uiso 0.50 2 calc SPR . 2
C45 C 0.4199(11) 0.0346(7) 0.4132(16) 0.094(4) Uiso 0.25 1 d P . 3

loop_
_atom_site_aniso_label
_atom_site_aniso_U_11
_atom_site_aniso_U_22
_atom_site_aniso_U_33
_atom_site_aniso_U_23
_atom_site_aniso_U_13
_atom_site_aniso_U_12
Mg1 0.0358(6) 0.0367(6) 0.0290(5) 0.000 0.0152(4) 0.000
O1 0.105(4) 0.078(3) 0.060(2) -0.0066(19) 0.059(2) -0.022(2)
N1 0.0394(11) 0.0363(10) 0.0325(9) -0.0004(7) 0.0158(8) -0.0036(8)
C1 0.079(2) 0.0495(16) 0.0387(13) -0.0068(11) 0.0124(13) -0.0134(14)
C2 0.0480(14) 0.0461(14) 0.0344(11) -0.0041(10) 0.0167(11) -0.0027(11)
C3 0.057(2) 0.050(2) 0.0267(15) 0.000 0.0137(15) 0.000
C6 0.0427(14) 0.0392(13) 0.0325(11) -0.0012(9) 0.0141(10) -0.0079(11)
C7 0.0454(15) 0.0496(15) 0.0447(13) -0.0004(11) 0.0210(12) -0.0082(12)
C8 0.0643(18) 0.0593(18) 0.0609(16) 0.0028(13) 0.0361(15) -0.0187(15)
C9 0.085(2) 0.0427(15) 0.0577(16) 0.0019(12) 0.0367(16) -0.0106(15)
C10 0.0707(19) 0.0392(14) 0.0502(13) 0.0012(11) 0.0303(14) 0.0022(13)
C11 0.0512(15) 0.0394(13) 0.0380(12) -0.0030(9) 0.0203(11) -0.0041(11)
C12 0.0549(17) 0.0671(19) 0.0763(18) 0.0084(15) 0.0421(15) -0.0033(14)
C13 0.110(3) 0.181(4) 0.092(3) 0.026(3) 0.068(3) 0.065(3)
C14 0.068(3) 0.202(5) 0.111(3) -0.021(3) 0.014(2) 0.047(3)
C15 0.0595(17) 0.0446(14) 0.0562(14) -0.0045(11) 0.0324(13) -0.0002(12)
C16 0.0620(19) 0.0589(18) 0.084(2) -0.0046(15) 0.0367(17) 0.0018(15)
C17 0.101(3) 0.086(2) 0.081(2) -0.0234(18) 0.064(2) -0.013(2)
C30 0.0350(18) 0.0423(18) 0.0356(16) 0.000 0.0166(14) 0.000
C31 0.0424(19) 0.0484(19) 0.0416(18) 0.000 0.0247(15) 0.000
C32 0.063(2) 0.062(2) 0.0429(18) 0.000 0.0328(19) 0.000
C33 0.083(6) 0.195(9) 0.082(4) -0.044(5) 0.060(4) -0.054(5)

loop_
_atom_type_symbol
_atom_type_description
_atom_type_scat_dispersion_real
_atom_type_scat_dispersion_imag
_atom_type_scat_source
C C 0.0033 0.0016 'International Tables Vol C Tables 4.2.6.8 and 6.1.1.4'
H H 0.0000 0.0000 'International Tables Vol C Tables 4.2.6.8 and 6.1.1.4'
N N 0.0061 0.0033 'International Tables Vol C Tables 4.2.6.8 and 6.1.1.4'
O O 0.0106 0.0060 'International Tables Vol C Tables 4.2.6.8 and 6.1.1.4'
Mg Mg 0.0486 0.0363 'International Tables Vol C Tables 4.2.6.8 and 6.1.1.4'

loop_
_geom_angle_atom_site_label_1
_geom_angle_atom_site_label_2
_geom_angle_atom_site_label_3
_geom_angle
_geom_angle_site_symmetry_1
_geom_angle_site_symmetry_3
N1 Mg1 N1 93.33(10) 6_565 .
N1 Mg1 C30 121.04(7) 6_565 5_666
N1 Mg1 C30 121.04(7) . 5_666
N1 Mg1 C30 118.52(8) 6_565 .
N1 Mg1 C30 118.52(8) . .
C30 Mg1 C30 87.20(13) 5_666 .
N1 Mg1 C31 100.39(8) 6_565 .
N1 Mg1 C31 100.39(8) . .
C30 Mg1 C31 116.06(12) 5_666 .
C30 Mg1 C31 28.86(10) . .
N1 Mg1 Mg1 133.16(5) 6_565 5_666
N1 Mg1 Mg1 133.16(5) . 5_666
C30 Mg1 Mg1 45.91(9) 5_666 5_666
C30 Mg1 Mg1 41.30(8) . 5_666
C31 Mg1 Mg1 70.16(8) . 5_666
C33 O1 C32 112.9(5) . .
C2 N1 C6 116.52(17) . .
C2 N1 Mg1 121.00(15) . .
C6 N1 Mg1 122.47(13) . .
C2 C1 H1A 109.5 . .
C2 C1 H1B 109.5 . .
H1A C1 H1B 109.5 . .
C2 C1 H1C 109.5 . .
H1A C1 H1C 109.5 . .
H1B C1 H1C 109.5 . .
N1 C2 C3 124.3(2) . .
N1 C2 C1 120.5(2) . .
C3 C2 C1 115.2(2) . .
C2 C3 C2 130.1(3) 6_565 .
C2 C3 H3 114.9 6_565 .
C2 C3 H3 114.9 . .
C11 C6 C7 121.1(2) . .
C11 C6 N1 120.8(2) . .
C7 C6 N1 118.1(2) . .
C6 C7 C8 118.2(2) . .
C6 C7 C12 121.5(2) . .
C8 C7 C12 120.3(2) . .
C9 C8 C7 120.9(3) . .
C9 C8 H8 119.6 . .
C7 C8 H8 119.6 . .
C10 C9 C8 120.1(2) . .
C10 C9 H9 120.0 . .
C8 C9 H9 120.0 . .
C9 C10 C11 121.8(3) . .
C9 C10 H10 119.1 . .
C11 C10 H10 119.1 . .
C10 C11 C6 118.0(2) . .
C10 C11 C15 119.2(2) . .
C6 C11 C15 122.9(2) . .
C14 C12 C13 110.5(3) . .
C14 C12 C7 112.8(3) . .
C13 C12 C7 113.1(3) . .
C14 C12 H12 106.6 . .
C13 C12 H12 106.6 . .
C7 C12 H12 106.6 . .
C12 C13 H13A 109.5 . .
C12 C13 H13B 109.5 . .
H13A C13 H13B 109.5 . .
C12 C13 H13C 109.5 . .
H13A C13 H13C 109.5 . .
H13B C13 H13C 109.5 . .
C12 C14 H14A 109.5 . .
C12 C14 H14B 109.5 . .
H14A C14 H14B 109.5 . .
C12 C14 H14C 109.5 . .
H14A C14 H14C 109.5 . .
H14B C14 H14C 109.5 . .
C11 C15 C16 111.7(2) . .
C11 C15 C17 112.1(2) . .
C16 C15 C17 109.8(2) . .
C11 C15 H15 107.7 . .
C16 C15 H15 107.7 . .
C17 C15 H15 107.7 . .
C15 C16 H16A 109.5 . .
C15 C16 H16B 109.5 . .
H16A C16 H16B 109.5 . .
C15 C16 H16C 109.5 . .
H16A C16 H16C 109.5 . .
H16B C16 H16C 109.5 . .
C15 C17 H17A 109.5 . .
C15 C17 H17B 109.5 . .
H17A C17 H17B 109.5 . .
C15 C17 H17C 109.5 . .
H17A C17 H17C 109.5 . .
H17B C17 H17C 109.5 . .
C31 C30 Mg1 176.9(3) . 5_666
C31 C30 Mg1 84.1(2) . .
Mg1 C30 Mg1 92.80(12) 5_666 .
C30 C31 C32 177.4(4) . .
C30 C31 Mg1 67.1(2) . .
C32 C31 Mg1 115.6(2) . .
O1 C32 O1 94.7(4) . 6_565
O1 C32 C31 114.7(2) . .
O1 C32 C31 114.7(2) 6_565 .
O1 C32 H32A 108.6 . .
O1 C32 H32A 14.0 6_565 .
C31 C32 H32A 108.6 . .
O1 C32 H32B 108.6 . .
O1 C32 H32B 115.0 6_565 .
C31 C32 H32B 108.6 . .
H32A C32 H32B 107.6 . .
O1 C33 H33A 109.5 . .
O1 C33 H33B 109.5 . .
H33A C33 H33B 109.5 . .
O1 C33 H33C 109.5 . .
H33A C33 H33C 109.5 . .
H33B C33 H33C 109.5 . .
C42 C41 C42 123.2(12) . 2_656
C42 C41 H41 118.4 . .
C42 C41 H41 118.4 2_656 .
C41 C42 C42 118.4(6) . 6
C41 C42 H42 120.8 . .
C42 C42 H42 120.8 6 .
C44 C43 C43 121.0(5) . 2_656
C44 C43 H43 119.5 . .
C43 C43 H43 119.5 2_656 .
C43 C44 C43 117.9(10) . 6
C43 C44 H44 121.0 . .
C43 C44 H44 121.0 6 .

loop_
_geom_bond_atom_site_label_1
_geom_bond_atom_site_label_2
_geom_bond_distance
_geom_bond_site_symmetry_2
Mg1 N1 2.0598(18) 6_565
Mg1 N1 2.0599(18) .
Mg1 C30 2.151(3) 5_666
Mg1 C30 2.340(3) .
Mg1 C31 2.528(4) .
Mg1 Mg1 3.2548(19) 5_666
O1 C33 1.383(9) .
O1 C32 1.404(5) .
N1 C2 1.332(3) .
N1 C6 1.442(3) .
C1 C2 1.513(3) .
C1 H1A 0.9800 .
C1 H1B 0.9800 .
C1 H1C 0.9800 .
C2 C3 1.400(3) .
C3 C2 1.400(3) 6_565
C3 H3 0.9500 .
C6 C11 1.399(3) .
C6 C7 1.402(3) .
C7 C8 1.404(4) .
C7 C12 1.516(4) .
C8 C9 1.374(4) .
C8 H8 0.9500 .
C9 C10 1.362(4) .
C9 H9 0.9500 .
C10 C11 1.397(3) .
C10 H10 0.9500 .
C11 C15 1.505(4) .
C12 C14 1.493(5) .
C12 C13 1.503(4) .
C12 H12 1.0000 .
C13 H13A 0.9800 .
C13 H13B 0.9800 .
C13 H13C 0.9800 .
C14 H14A 0.9800 .
C14 H14B 0.9800 .
C14 H14C 0.9800 .
C15 C16 1.510(4) .
C15 C17 1.549(4) .
C15 H15 1.0000 .
C16 H16A 0.9800 .
C16 H16B 0.9800 .
C16 H16C 0.9800 .
C17 H17A 0.9800 .
C17 H17B 0.9800 .
C17 H17C 0.9800 .
C30 C31 1.227(4) .
C30 Mg1 2.151(3) 5_666
C31 C32 1.484(4) .
C32 O1 1.404(5) 6_565
C32 H32A 0.9900 .
C32 H32B 0.9900 .
C33 H33A 0.9800 .
C33 H33B 0.9800 .
C33 H33C 0.9800 .
C41 C42 1.401(14) .
C41 C42 1.401(14) 2_656
C41 H41 0.9500 .
C42 C42 1.47(3) 6
C42 H42 0.9500 .
C43 C44 1.351(10) .
C43 C43 1.394(17) 2_656
C43 H43 0.9500 .
C44 C43 1.351(10) 6
C44 H44 0.9500 .
C45 C45 1.38(3) 6

loop_
_geom_torsion_atom_site_label_1
_geom_torsion_atom_site_label_2
_geom_torsion_atom_site_label_3
_geom_torsion_atom_site_label_4
_geom_torsion
_geom_torsion_site_symmetry_1
_geom_torsion_site_symmetry_4
N1 Mg1 N1 C2 21.7(2) 6_565 .
C30 Mg1 N1 C2 151.36(19) 5_666 .
C30 Mg1 N1 C2 -103.43(19) . .
C31 Mg1 N1 C2 -79.5(2) . .
Mg1 Mg1 N1 C2 -151.94(17) 5_666 .
N1 Mg1 N1 C6 -159.75(14) 6_565 .
C30 Mg1 N1 C6 -30.1(2) 5_666 .
C30 Mg1 N1 C6 75.1(2) . .
C31 Mg1 N1 C6 99.05(18) . .
Mg1 Mg1 N1 C6 26.6(2) 5_666 .
C6 N1 C2 C3 171.9(3) . .
Mg1 N1 C2 C3 -9.5(4) . .
C6 N1 C2 C1 -5.3(3) . .
Mg1 N1 C2 C1 173.3(2) . .
N1 C2 C3 C2 -12.8(6) . 6_565
C1 C2 C3 C2 164.5(3) . 6_565
C2 N1 C6 C11 84.9(3) . .
Mg1 N1 C6 C11 -93.7(2) . .
C2 N1 C6 C7 -94.8(3) . .
Mg1 N1 C6 C7 86.6(2) . .
C11 C6 C7 C8 -2.7(3) . .
N1 C6 C7 C8 177.0(2) . .
C11 C6 C7 C12 178.8(2) . .
N1 C6 C7 C12 -1.5(3) . .
C6 C7 C8 C9 1.8(4) . .
C12 C7 C8 C9 -179.6(2) . .
C7 C8 C9 C10 0.4(4) . .
C8 C9 C10 C11 -1.9(4) . .
C9 C10 C11 C6 1.0(4) . .
C9 C10 C11 C15 -178.4(2) . .
C7 C6 C11 C10 1.3(3) . .
N1 C6 C11 C10 -178.38(19) . .
C7 C6 C11 C15 -179.3(2) . .
N1 C6 C11 C15 1.0(3) . .
C6 C7 C12 C14 97.7(4) . .
C8 C7 C12 C14 -80.8(4) . .
C6 C7 C12 C13 -136.0(3) . .
C8 C7 C12 C13 45.5(4) . .
C10 C11 C15 C16 -67.9(3) . .
C6 C11 C15 C16 112.7(3) . .
C10 C11 C15 C17 55.7(3) . .
C6 C11 C15 C17 -123.7(3) . .
N1 Mg1 C30 C31 -55.87(7) 6_565 .
N1 Mg1 C30 C31 55.87(7) . .
C30 Mg1 C30 C31 180.0 5_666 .
Mg1 Mg1 C30 C31 180.0 5_666 .
N1 Mg1 C30 Mg1 124.13(7) 6_565 5_666
N1 Mg1 C30 Mg1 -124.13(7) . 5_666
C30 Mg1 C30 Mg1 0.0 5_666 5_666
C31 Mg1 C30 Mg1 180.0 . 5_666
Mg1 C30 C31 C32 180.000(7) 5_666 .
Mg1 C30 C31 C32 179.999(9) . .
Mg1 C30 C31 Mg1 0.001(8) 5_666 .
N1 Mg1 C31 C30 132.32(5) 6_565 .
N1 Mg1 C31 C30 -132.32(5) . .
C30 Mg1 C31 C30 0.0 5_666 .
Mg1 Mg1 C31 C30 0.0 5_666 .
N1 Mg1 C31 C32 -47.68(5) 6_565 .
N1 Mg1 C31 C32 47.68(5) . .
C30 Mg1 C31 C32 180.0 5_666 .
C30 Mg1 C31 C32 180.0 . .
Mg1 Mg1 C31 C32 180.0 5_666 .
C33 O1 C32 O1 -49.1(5) . 6_565
C33 O1 C32 C31 70.8(5) . .
C30 C31 C32 O1 -54.1(3) . .
Mg1 C31 C32 O1 125.9(3) . .
C30 C31 C32 O1 54.1(3) . 6_565
Mg1 C31 C32 O1 -125.9(3) . 6_565
C42 C41 C42 C42 -0.001(2) 2_656 6
C43 C43 C44 C43 0.3(16) 2_656 6
